data_7005486
loop_
_publ_author_name
'Seredyuk, Maksym'
'Haukka, Matti'
'Fritsky, Igor O.'
'Koz\/lowski, Henryk'
'Kr\"amer, Roland'
'Pavlenko, Vadim A.'
'G\"utlich, Philipp'

_publ_section_title
;
 Bis(3,5-dimethyl-1H-pyrazolyl)selenide--a new bidentate bent connector
 for preparation of 1D and 2D co-ordination polymers.
;
_journal_issue 29
_journal_name_full 'Dalton transactions (Cambridge, England : 2003)'
_journal_page_first 3183
_journal_page_last 3194
_journal_paper_doi 10.1039/b702574b
_journal_year 2007
_chemical_formula_sum 'C20 H30 Br2 Cu N8 O2 Se2'
_chemical_formula_weight 795.80
_chemical_name_common
;
(monoaqua-catena-((bis(mu-cis-bis(3,5-dimethyl-1H-
pyrazolyl)selenide)) copper(ii))) dibromide monohydrate
;
_chemical_name_systematic
;
[monoaqua-catena-{(bis[mu-cis-bis(3,5-dimethyl-1H-pyrazolyl)selenide])
copper(II)}] dibromide monohydrate
;
_space_group_IT_number 15
_symmetry_cell_setting monoclinic
_symmetry_space_group_name_Hall '-C 2yc'
_symmetry_space_group_name_H-M 'C 1 2/c 1'
_atom_sites_solution_hydrogens geom
_atom_sites_solution_primary direct
_atom_sites_solution_secondary difmap
_audit_creation_method SHELXL-97
_cell_angle_alpha 90.00
_cell_angle_beta 93.16(3)
_cell_angle_gamma 90.00
_cell_formula_units_Z 4
_cell_length_a 11.427(4)
_cell_length_b 13.537(4)
_cell_length_c 18.835(4)
_cell_measurement_temperature 120(2)
_cell_volume 2909.1(15)
_computing_cell_refinement 'Bruker XSCANS'
_computing_data_collection 'Bruker XSCANS'
_computing_data_reduction 'Bruker SHELXTL'
_computing_molecular_graphics 'Bruker SHELXTL'
_computing_publication_material 'Bruker SHELXTL'
_computing_structure_refinement 'SHELXL-97 (Sheldrick, 1997)'
_computing_structure_solution 'SHELXS-97 (Sheldrick, 1990)'
_diffrn_ambient_temperature 120(2)
_diffrn_detector_area_resol_mean 9
_diffrn_measured_fraction_theta_full 0.991
_diffrn_measured_fraction_theta_max 0.908
_diffrn_measurement_device '95mm CCD camera on \k-goniostat'
_diffrn_measurement_device_type 'Nonius KappaCCD'
_diffrn_measurement_method '\f scans and \w scans with \k offset'
_diffrn_radiation_monochromator 'horizontally mounted graphite crystal'
_diffrn_radiation_source 'fine-focus sealed tube'
_diffrn_radiation_type MoK\a
_diffrn_radiation_wavelength 0.71073
_diffrn_reflns_av_R_equivalents 0.0954
_diffrn_reflns_av_sigmaI/netI 0.0859
_diffrn_reflns_limit_h_max 15
_diffrn_reflns_limit_h_min -14
_diffrn_reflns_limit_k_max 17
_diffrn_reflns_limit_k_min -17
_diffrn_reflns_limit_l_max 16
_diffrn_reflns_limit_l_min -25
_diffrn_reflns_number 9343
_diffrn_reflns_theta_full 25.00
_diffrn_reflns_theta_max 28.46
_diffrn_reflns_theta_min 3.12
_exptl_absorpt_coefficient_mu 6.032
_exptl_absorpt_correction_T_max 0.6555
_exptl_absorpt_correction_T_min 0.3502
_exptl_absorpt_correction_type multi-scan
_exptl_absorpt_process_details 'Xprep in Shelxtl v.6.14-1 (Sheldrick, 2005)'
_exptl_crystal_colour blue
_exptl_crystal_density_diffrn 1.817
_exptl_crystal_density_method 'not measured'
_exptl_crystal_description block
_exptl_crystal_F_000 1556
_exptl_crystal_size_max 0.20
_exptl_crystal_size_mid 0.15
_exptl_crystal_size_min 0.07
_refine_diff_density_max 0.887
_refine_diff_density_min -1.096
_refine_diff_density_rms 0.205
_refine_ls_extinction_method none
_refine_ls_goodness_of_fit_ref 1.084
_refine_ls_hydrogen_treatment constr
_refine_ls_matrix_type full
_refine_ls_number_parameters 163
_refine_ls_number_reflns 3347
_refine_ls_number_restraints 0
_refine_ls_restrained_S_all 1.084
_refine_ls_R_factor_all 0.0627
_refine_ls_R_factor_gt 0.0530
_refine_ls_shift/su_max 0.001
_refine_ls_shift/su_mean 0.000
_refine_ls_structure_factor_coef Fsqd
_refine_ls_weighting_details 'calc w=1/[\s^2^(Fo^2^)+(0.0821P)^2^+2.9895P] where P=(Fo^2^+2Fc^2^)/3'
_refine_ls_weighting_scheme calc
_refine_ls_wR_factor_gt 0.1378
_refine_ls_wR_factor_ref 0.1459
_reflns_number_gt 2824
_reflns_number_total 3347
_reflns_threshold_expression >2sigma(I)
_cod_data_source_file b702574b.txt
_cod_data_source_block 4
_cod_depositor_comments
;
The following automatic conversions were performed:
'_symmetry_cell_setting' value 'Monoclinic' changed to 'monoclinic'
according to '/home/saulius/struct/CIF-dictionaries/cif_core.dic'
dictionary named 'cif_core.dic' version 2.4.1 from 2010-06-29.

Automatic conversion script
Id: cif_fix_enum 1527 2010-12-29 10:47:43Z saulius 
;
_cod_original_sg_symbol_H-M C2/c
_cod_database_code 7005486

loop_
_symmetry_equiv_pos_as_xyz
'x, y, z'
'-x, y, -z+1/2'
'x+1/2, y+1/2, z'
'-x+1/2, y+1/2, -z+1/2'
'-x, -y, -z'
'x, -y, z-1/2'
'-x+1/2, -y+1/2, -z'
'x+1/2, -y+1/2, z-1/2'

loop_
_atom_site_label
_atom_site_type_symbol
_atom_site_fract_x
_atom_site_fract_y
_atom_site_fract_z
_atom_site_U_iso_or_equiv
_atom_site_adp_type
_atom_site_occupancy
_atom_site_symmetry_multiplicity
_atom_site_calc_flag
_atom_site_refinement_flags
_atom_site_disorder_assembly
_atom_site_disorder_group
Br1 Br 0.23711(5) 0.26421(4) 0.27267(3) 0.02659(18) Uani 1 1 d . . .
Se1 Se 0.30359(4) 0.59851(3) 0.00127(2) 0.01409(16) Uani 1 1 d . . .
Cu1 Cu 0.0000 0.53451(6) 0.2500 0.01174(19) Uani 1 2 d S . .
O1 O 0.0000 0.6988(3) 0.2500 0.0202(10) Uani 1 2 d S . .
H1 H 0.0614 0.7328 0.2400 0.030 Uiso 1 1 d R . .
O1W O 0.0000 0.1098(3) 0.2500 0.0526(18) Uani 1 2 d SR . .
N1 N 0.1233(3) 0.5303(3) 0.1762(2) 0.0139(7) Uani 1 1 d . . .
N2 N 0.2196(3) 0.4714(3) 0.1857(2) 0.0149(8) Uani 1 1 d . . .
H1N2 H 0.2340 0.4344 0.2223 0.018 Uiso 1 1 d R . .
N3 N 0.1232(3) 0.4851(3) -0.17268(19) 0.0137(7) Uani 1 1 d . . .
N4 N 0.2120(3) 0.4181(3) -0.1625(2) 0.0148(8) Uani 1 1 d . . .
H1N4 H 0.2229 0.3690 -0.1903 0.018 Uiso 1 1 d R . .
C1 C 0.0470(4) 0.6496(4) 0.0842(3) 0.0197(10) Uani 1 1 d . . .
H1A H -0.0099 0.6161 0.0536 0.030 Uiso 1 1 calc R . .
H1B H 0.0864 0.6986 0.0575 0.030 Uiso 1 1 calc R . .
H1C H 0.0084 0.6810 0.1222 0.030 Uiso 1 1 calc R . .
C2 C 0.1338(4) 0.5772(3) 0.1142(2) 0.0128(8) Uani 1 1 d . . .
C3 C 0.2381(4) 0.5451(3) 0.0842(2) 0.0153(9) Uani 1 1 d . . .
C4 C 0.2898(4) 0.4781(4) 0.1307(2) 0.0175(9) Uani 1 1 d . . .
C5 C 0.4016(4) 0.4214(4) 0.1306(3) 0.0245(11) Uani 1 1 d . . .
H5A H 0.3869 0.3534 0.1413 0.037 Uiso 1 1 calc R . .
H5B H 0.4567 0.4483 0.1658 0.037 Uiso 1 1 calc R . .
H5C H 0.4333 0.4261 0.0846 0.037 Uiso 1 1 calc R . .
C6 C 0.0516(4) 0.6327(3) -0.1110(2) 0.0156(9) Uani 1 1 d . . .
H6A H 0.0213 0.6538 -0.1570 0.023 Uiso 1 1 calc R . .
H6B H 0.0920 0.6866 -0.0873 0.023 Uiso 1 1 calc R . .
H6C H -0.0119 0.6115 -0.0833 0.023 Uiso 1 1 calc R . .
C7 C 0.1350(4) 0.5487(3) -0.1192(2) 0.0121(8) Uani 1 1 d . . .
C8 C 0.2335(4) 0.5218(3) -0.0740(2) 0.0129(8) Uani 1 1 d . . .
C9 C 0.2801(4) 0.4384(3) -0.1041(2) 0.0143(9) Uani 1 1 d . . .
C10 C 0.3808(4) 0.3738(4) -0.0826(3) 0.0226(10) Uani 1 1 d . . .
H10A H 0.3527 0.3147 -0.0610 0.034 Uiso 1 1 calc R . .
H10B H 0.4326 0.4081 -0.0492 0.034 Uiso 1 1 calc R . .
H10C H 0.4223 0.3566 -0.1238 0.034 Uiso 1 1 calc R . .

loop_
_atom_site_aniso_label
_atom_site_aniso_U_11
_atom_site_aniso_U_22
_atom_site_aniso_U_33
_atom_site_aniso_U_23
_atom_site_aniso_U_13
_atom_site_aniso_U_12
Br1 0.0317(3) 0.0200(3) 0.0290(3) 0.0015(2) 0.0104(2) 0.0083(2)
Se1 0.0120(2) 0.0183(3) 0.0121(2) 0.00002(16) 0.00274(16) -0.00429(17)
Cu1 0.0100(3) 0.0152(4) 0.0102(4) 0.000 0.0025(3) 0.000
O1 0.020(2) 0.017(2) 0.025(3) 0.000 0.0099(19) 0.000
O1W 0.052(4) 0.052(4) 0.055(4) 0.000 0.018(4) 0.000
N1 0.0123(17) 0.0152(18) 0.0145(18) 0.0003(14) 0.0041(14) 0.0037(14)
N2 0.0139(17) 0.0185(19) 0.0128(18) 0.0021(15) 0.0032(14) 0.0052(15)
N3 0.0128(16) 0.0165(18) 0.0122(18) 0.0003(15) 0.0039(14) 0.0053(14)
N4 0.0144(17) 0.0152(18) 0.0151(18) -0.0025(15) 0.0021(14) 0.0037(15)
C1 0.020(2) 0.021(2) 0.019(2) 0.0059(18) 0.0067(19) 0.0078(19)
C2 0.015(2) 0.0110(19) 0.013(2) -0.0027(16) 0.0027(16) 0.0009(17)
C3 0.0101(18) 0.018(2) 0.019(2) -0.0033(18) 0.0054(16) -0.0015(17)
C4 0.0126(19) 0.023(2) 0.017(2) 0.0052(19) 0.0066(17) 0.0043(18)
C5 0.020(2) 0.032(3) 0.022(3) 0.007(2) 0.007(2) 0.012(2)
C6 0.016(2) 0.016(2) 0.015(2) -0.0013(17) 0.0014(17) 0.0045(18)
C7 0.0115(18) 0.014(2) 0.011(2) 0.0051(16) 0.0018(15) -0.0038(17)
C8 0.0144(19) 0.019(2) 0.0051(18) 0.0042(16) 0.0017(15) -0.0014(17)
C9 0.0142(19) 0.018(2) 0.011(2) -0.0027(17) 0.0020(16) 0.0029(18)
C10 0.015(2) 0.025(3) 0.028(3) -0.001(2) -0.0016(19) 0.005(2)

loop_
_atom_type_symbol
_atom_type_description
_atom_type_scat_dispersion_real
_atom_type_scat_dispersion_imag
_atom_type_scat_source
C C 0.0033 0.0016 'International Tables Vol C Tables 4.2.6.8 and 6.1.1.4'
H H 0.0000 0.0000 'International Tables Vol C Tables 4.2.6.8 and 6.1.1.4'
N N 0.0061 0.0033 'International Tables Vol C Tables 4.2.6.8 and 6.1.1.4'
O O 0.0106 0.0060 'International Tables Vol C Tables 4.2.6.8 and 6.1.1.4'
Cu Cu 0.3201 1.2651 'International Tables Vol C Tables 4.2.6.8 and 6.1.1.4'
Se Se -0.0929 2.2259 'International Tables Vol C Tables 4.2.6.8 and 6.1.1.4'
Br Br -0.2901 2.4595 'International Tables Vol C Tables 4.2.6.8 and 6.1.1.4'

loop_
_geom_angle_atom_site_label_1
_geom_angle_atom_site_label_2
_geom_angle_atom_site_label_3
_geom_angle
_geom_angle_site_symmetry_1
_geom_angle_site_symmetry_3
_geom_angle_publ_flag
C8 Se1 C3 103.61(18) . . ?
N3 Cu1 N3 164.6(2) 5_565 6_566 ?
N3 Cu1 N1 89.14(15) 5_565 . ?
N3 Cu1 N1 90.43(15) 6_566 . ?
N3 Cu1 N1 90.43(15) 5_565 2 ?
N3 Cu1 N1 89.14(15) 6_566 2 ?
N1 Cu1 N1 176.8(2) . 2 ?
N3 Cu1 O1 97.69(11) 5_565 . ?
N3 Cu1 O1 97.69(11) 6_566 . ?
N1 Cu1 O1 91.60(11) . . ?
N1 Cu1 O1 91.60(11) 2 . ?
Cu1 O1 H1 122.0 . . ?
C2 N1 N2 106.4(3) . . ?
C2 N1 Cu1 132.9(3) . . ?
N2 N1 Cu1 120.7(3) . . ?
C4 N2 N1 111.7(4) . . ?
C4 N2 H1N2 124.0 . . ?
N1 N2 H1N2 124.3 . . ?
C7 N3 N4 106.3(4) . . ?
C7 N3 Cu1 133.0(3) . 5_565 ?
N4 N3 Cu1 120.3(3) . 5_565 ?
C9 N4 N3 111.9(4) . . ?
C9 N4 H1N4 124.1 . . ?
N3 N4 H1N4 124.0 . . ?
C2 C1 H1A 109.5 . . ?
C2 C1 H1B 109.5 . . ?
H1A C1 H1B 109.5 . . ?
C2 C1 H1C 109.5 . . ?
H1A C1 H1C 109.5 . . ?
H1B C1 H1C 109.5 . . ?
N1 C2 C3 108.6(4) . . ?
N1 C2 C1 123.7(4) . . ?
C3 C2 C1 127.6(4) . . ?
C4 C3 C2 107.0(4) . . ?
C4 C3 Se1 126.7(3) . . ?
C2 C3 Se1 125.9(3) . . ?
N2 C4 C3 106.3(4) . . ?
N2 C4 C5 120.8(4) . . ?
C3 C4 C5 132.8(4) . . ?
C4 C5 H5A 109.5 . . ?
C4 C5 H5B 109.5 . . ?
H5A C5 H5B 109.5 . . ?
C4 C5 H5C 109.5 . . ?
H5A C5 H5C 109.5 . . ?
H5B C5 H5C 109.5 . . ?
C7 C6 H6A 109.5 . . ?
C7 C6 H6B 109.5 . . ?
H6A C6 H6B 109.5 . . ?
C7 C6 H6C 109.5 . . ?
H6A C6 H6C 109.5 . . ?
H6B C6 H6C 109.5 . . ?
N3 C7 C8 109.4(4) . . ?
N3 C7 C6 122.2(4) . . ?
C8 C7 C6 128.4(4) . . ?
C9 C8 C7 106.0(4) . . ?
C9 C8 Se1 126.6(3) . . ?
C7 C8 Se1 126.4(3) . . ?
N4 C9 C8 106.5(4) . . ?
N4 C9 C10 120.6(4) . . ?
C8 C9 C10 132.9(4) . . ?
C9 C10 H10A 109.5 . . ?
C9 C10 H10B 109.5 . . ?
H10A C10 H10B 109.5 . . ?
C9 C10 H10C 109.5 . . ?
H10A C10 H10C 109.5 . . ?
H10B C10 H10C 109.5 . . ?

loop_
_geom_bond_atom_site_label_1
_geom_bond_atom_site_label_2
_geom_bond_distance
_geom_bond_site_symmetry_2
_geom_bond_publ_flag
Se1 C8 1.899(4) . ?
Se1 C3 1.911(4) . ?
Cu1 N3 1.987(4) 5_565 ?
Cu1 N3 1.987(4) 6_566 ?
Cu1 N1 2.034(3) . ?
Cu1 N1 2.034(3) 2 ?
Cu1 O1 2.224(4) . ?
O1 H1 0.8684 . ?
N1 C2 1.340(5) . ?
N1 N2 1.362(5) . ?
N2 C4 1.350(5) . ?
N2 H1N2 0.8601 . ?
N3 C7 1.327(6) . ?
N3 N4 1.366(5) . ?
N3 Cu1 1.987(4) 5_565 ?
N4 C9 1.340(6) . ?
N4 H1N4 0.8600 . ?
C1 C2 1.484(6) . ?
C1 H1A 0.9600 . ?
C1 H1B 0.9600 . ?
C1 H1C 0.9600 . ?
C2 C3 1.416(6) . ?
C3 C4 1.371(6) . ?
C4 C5 1.490(6) . ?
C5 H5A 0.9600 . ?
C5 H5B 0.9600 . ?
C5 H5C 0.9600 . ?
C6 C7 1.496(6) . ?
C6 H6A 0.9600 . ?
C6 H6B 0.9600 . ?
C6 H6C 0.9600 . ?
C7 C8 1.421(6) . ?
C8 C9 1.382(6) . ?
C9 C10 1.484(6) . ?
C10 H10A 0.9600 . ?
C10 H10B 0.9600 . ?
C10 H10C 0.9600 . ?

loop_
_geom_torsion_atom_site_label_1
_geom_torsion_atom_site_label_2
_geom_torsion_atom_site_label_3
_geom_torsion_atom_site_label_4
_geom_torsion
_geom_torsion_site_symmetry_1
_geom_torsion_site_symmetry_2
_geom_torsion_site_symmetry_3
_geom_torsion_site_symmetry_4
_geom_torsion_publ_flag
N3 Cu1 N1 C2 50.0(4) 5_565 . . . ?
N3 Cu1 N1 C2 -145.4(4) 6_566 . . . ?
N1 Cu1 N1 C2 132.3(4) 2 . . . ?
O1 Cu1 N1 C2 -47.7(4) . . . . ?
N3 Cu1 N1 N2 -130.7(3) 5_565 . . . ?
N3 Cu1 N1 N2 33.9(3) 6_566 . . . ?
N1 Cu1 N1 N2 -48.4(3) 2 . . . ?
O1 Cu1 N1 N2 131.6(3) . . . . ?
C2 N1 N2 C4 -1.3(5) . . . . ?
Cu1 N1 N2 C4 179.2(3) . . . . ?
C7 N3 N4 C9 -0.5(5) . . . . ?
Cu1 N3 N4 C9 -174.1(3) 5_565 . . . ?
N2 N1 C2 C3 1.1(5) . . . . ?
Cu1 N1 C2 C3 -179.5(3) . . . . ?
N2 N1 C2 C1 -179.4(4) . . . . ?
Cu1 N1 C2 C1 0.0(7) . . . . ?
N1 C2 C3 C4 -0.5(5) . . . . ?
C1 C2 C3 C4 -180.0(4) . . . . ?
N1 C2 C3 Se1 -172.9(3) . . . . ?
C1 C2 C3 Se1 7.6(7) . . . . ?
C8 Se1 C3 C4 99.1(4) . . . . ?
C8 Se1 C3 C2 -89.9(4) . . . . ?
N1 N2 C4 C3 1.0(5) . . . . ?
N1 N2 C4 C5 178.7(4) . . . . ?
C2 C3 C4 N2 -0.3(5) . . . . ?
Se1 C3 C4 N2 172.1(3) . . . . ?
C2 C3 C4 C5 -177.6(6) . . . . ?
Se1 C3 C4 C5 -5.3(8) . . . . ?
N4 N3 C7 C8 0.1(5) . . . . ?
Cu1 N3 C7 C8 172.5(3) 5_565 . . . ?
N4 N3 C7 C6 -178.7(4) . . . . ?
Cu1 N3 C7 C6 -6.4(6) 5_565 . . . ?
N3 C7 C8 C9 0.2(5) . . . . ?
C6 C7 C8 C9 179.0(4) . . . . ?
N3 C7 C8 Se1 169.5(3) . . . . ?
C6 C7 C8 Se1 -11.8(6) . . . . ?
C3 Se1 C8 C9 -94.6(4) . . . . ?
C3 Se1 C8 C7 98.4(4) . . . . ?
N3 N4 C9 C8 0.7(5) . . . . ?
N3 N4 C9 C10 179.1(4) . . . . ?
C7 C8 C9 N4 -0.5(5) . . . . ?
Se1 C8 C9 N4 -169.7(3) . . . . ?
C7 C8 C9 C10 -178.7(5) . . . . ?
Se1 C8 C9 C10 12.1(7) . . . . ?
